data_4085845
loop_
_publ_author_name
'Sattler, Aaron'
'Parkin, Gerard'

_publ_section_title
;
 Synthesis, Structural Characterization, and Cyclometalation Chemistry of
 Tantalum Terphenyl Compounds
;
_journal_issue 10
_journal_name_full Organometallics
_journal_page_first 1828
_journal_paper_doi 10.1021/acs.organomet.5b00158
_journal_volume 34
_journal_year 2015
_chemical_formula_sum 'C28 H40 N3 Ta'
_chemical_formula_weight 599.58
_chemical_name_systematic
; 
 ? 
;
_space_group_IT_number 14
_symmetry_cell_setting monoclinic
_symmetry_space_group_name_Hall '-P 2yn'
_symmetry_space_group_name_H-M 'P 1 21/n 1'
_atom_sites_solution_hydrogens geom
_atom_sites_solution_primary direct
_atom_sites_solution_secondary difmap
_audit_creation_method SHELXL-97
_cell_angle_alpha 90.00
_cell_angle_beta 92.520(3)
_cell_angle_gamma 90.00
_cell_formula_units_Z 4
_cell_length_a 8.2335(16)
_cell_length_b 14.005(3)
_cell_length_c 22.975(5)
_cell_measurement_reflns_used 9997
_cell_measurement_temperature 125(2)
_cell_measurement_theta_max 29.91
_cell_measurement_theta_min 2.29
_cell_volume 2646.7(10)
_computing_cell_refinement 'Bruker SAINT'
_computing_data_collection 'Bruker APEX2'
_computing_data_reduction 'Bruker SAINT'
_computing_molecular_graphics 'Bruker SHELXTL'
_computing_publication_material 'Bruker SHELXTL'
_computing_structure_refinement 'SHELXL-97 (Sheldrick, 2008)'
_computing_structure_solution 'SHELXS-97 (Sheldrick, 2008)'
_diffrn_ambient_temperature 125(2)
_diffrn_measured_fraction_theta_full 0.998
_diffrn_measured_fraction_theta_max 0.998
_diffrn_measurement_device_type 'Bruker APEX-II CCD'
_diffrn_measurement_method '\f and \w scans'
_diffrn_radiation_monochromator graphite
_diffrn_radiation_source 'fine-focus sealed tube'
_diffrn_radiation_type MoK\a
_diffrn_radiation_wavelength 0.71073
_diffrn_reflns_av_R_equivalents 0.0750
_diffrn_reflns_av_sigmaI/netI 0.0590
_diffrn_reflns_limit_h_max 11
_diffrn_reflns_limit_h_min -11
_diffrn_reflns_limit_k_max 20
_diffrn_reflns_limit_k_min -19
_diffrn_reflns_limit_l_max 32
_diffrn_reflns_limit_l_min -32
_diffrn_reflns_number 41984
_diffrn_reflns_theta_full 30.58
_diffrn_reflns_theta_max 30.58
_diffrn_reflns_theta_min 1.70
_exptl_absorpt_coefficient_mu 4.172
_exptl_absorpt_correction_T_max 0.8851
_exptl_absorpt_correction_T_min 0.5734
_exptl_absorpt_correction_type empirical
_exptl_absorpt_process_details sadabs
_exptl_crystal_colour colorless
_exptl_crystal_density_diffrn 1.505
_exptl_crystal_density_method 'not measured'
_exptl_crystal_description plate
_exptl_crystal_F_000 1208
_exptl_crystal_size_max 0.15
_exptl_crystal_size_mid 0.08
_exptl_crystal_size_min 0.03
_refine_diff_density_max 3.749
_refine_diff_density_min -1.198
_refine_diff_density_rms 0.155
_refine_ls_extinction_method none
_refine_ls_goodness_of_fit_ref 1.008
_refine_ls_hydrogen_treatment constr
_refine_ls_matrix_type full
_refine_ls_number_parameters 298
_refine_ls_number_reflns 8119
_refine_ls_number_restraints 0
_refine_ls_restrained_S_all 1.008
_refine_ls_R_factor_all 0.0651
_refine_ls_R_factor_gt 0.0372
_refine_ls_shift/su_max 0.000
_refine_ls_shift/su_mean 0.000
_refine_ls_structure_factor_coef Fsqd
_refine_ls_weighting_details 'calc w=1/[\s^2^(Fo^2^)+(0.0224P)^2^+4.0471P] where P=(Fo^2^+2Fc^2^)/3'
_refine_ls_weighting_scheme calc
_refine_ls_wR_factor_gt 0.0673
_refine_ls_wR_factor_ref 0.0760
_reflns_number_gt 5821
_reflns_number_total 8119
_reflns_threshold_expression >2sigma(I)
_cod_data_source_file om5b00158_si_002.cif
_cod_data_source_block taets10
_cod_depositor_comments
;
The following automatic conversions were performed:

'_symmetry_cell_setting' value 'Monoclinic' changed to 'monoclinic'
according to
/usr/data/users/saulius/crontab/automatic-downloads/rss-feeds/ACS/lib/dictionaries/cif_core.dic
dictionary named 'cif_core.dic' version 2.4.2 from 2011-04-26.

Automatic conversion script
Id: cif_fix_values 3271 2015-04-21 07:52:19Z andrius 

 Adding full bibliography for 4085842--4085857.cif.
;
_cod_original_cell_volume 2646.7(9)
_cod_original_sg_symbol_H-M P2(1)/n
_cod_database_code 4085845

loop_
_symmetry_equiv_pos_as_xyz
'x, y, z'
'-x+1/2, y+1/2, -z+1/2'
'-x, -y, -z'
'x-1/2, -y-1/2, z-1/2'

loop_
_atom_site_label
_atom_site_type_symbol
_atom_site_fract_x
_atom_site_fract_y
_atom_site_fract_z
_atom_site_U_iso_or_equiv
_atom_site_adp_type
_atom_site_occupancy
_atom_site_symmetry_multiplicity
_atom_site_calc_flag
_atom_site_refinement_flags
Ta Ta 0.961248(19) 0.194385(12) 0.116014(7) 0.02122(5) Uani 1 1 d .
N4 N 1.1048(4) 0.1488(3) 0.18073(15) 0.0282(8) Uani 1 1 d .
N5 N 1.0609(4) 0.3260(3) 0.11718(18) 0.0350(9) Uani 1 1 d .
N6 N 0.8232(4) 0.0752(2) 0.11534(13) 0.0215(7) Uani 1 1 d .
C1 C 1.0709(5) 0.1598(3) 0.03319(18) 0.0305(10) Uani 1 1 d .
H1A H 1.0281 0.0972 0.0197 0.037 Uiso 1 1 calc R
H1B H 1.0340 0.2080 0.0040 0.037 Uiso 1 1 calc R
C2 C 1.2558(5) 0.1556(4) 0.0341(2) 0.0363(11) Uani 1 1 d .
H2A H 1.2912 0.1404 -0.0050 0.054 Uiso 1 1 calc R
H2B H 1.2946 0.1062 0.0615 0.054 Uiso 1 1 calc R
H2C H 1.3007 0.2176 0.0464 0.054 Uiso 1 1 calc R
C11 C 0.7295(5) 0.2760(3) 0.12438(17) 0.0206(8) Uani 1 1 d .
C12 C 0.6602(5) 0.3217(3) 0.07374(17) 0.0225(8) Uani 1 1 d .
C13 C 0.5530(5) 0.3989(3) 0.07798(19) 0.0299(9) Uani 1 1 d .
H13A H 0.5112 0.4293 0.0435 0.036 Uiso 1 1 calc R
C14 C 0.5076(5) 0.4312(3) 0.13158(19) 0.0305(9) Uani 1 1 d .
H14A H 0.4357 0.4839 0.1342 0.037 Uiso 1 1 calc R
C15 C 0.5673(5) 0.3863(3) 0.18111(19) 0.0295(9) Uani 1 1 d .
H15A H 0.5343 0.4079 0.2180 0.035 Uiso 1 1 calc R
C16 C 0.6758(4) 0.3096(3) 0.17864(17) 0.0222(8) Uani 1 1 d .
C21 C 0.7017(5) 0.2902(3) 0.01385(17) 0.0246(9) Uani 1 1 d .
C22 C 0.6784(4) 0.1963(3) -0.00399(16) 0.0245(8) Uani 1 1 d .
H22A H 0.6401 0.1507 0.0228 0.029 Uiso 1 1 calc R
C23 C 0.7105(5) 0.1676(3) -0.06060(18) 0.0304(10) Uani 1 1 d .
H23A H 0.6936 0.1030 -0.0718 0.037 Uiso 1 1 calc R
C24 C 0.7677(5) 0.2335(4) -0.10127(18) 0.0327(10) Uani 1 1 d .
C25 C 0.7887(6) 0.3267(3) -0.08317(19) 0.0353(11) Uani 1 1 d .
H25A H 0.8275 0.3723 -0.1098 0.042 Uiso 1 1 calc R
C26 C 0.7550(5) 0.3558(3) -0.02719(19) 0.0326(10) Uani 1 1 d .
H26A H 0.7683 0.4210 -0.0166 0.039 Uiso 1 1 calc R
C27 C 0.8004(7) 0.2019(4) -0.16253(19) 0.0476(13) Uani 1 1 d .
H27A H 0.7211 0.2316 -0.1900 0.071 Uiso 1 1 calc R
H27B H 0.7910 0.1322 -0.1652 0.071 Uiso 1 1 calc R
H27C H 0.9104 0.2213 -0.1721 0.071 Uiso 1 1 calc R
C31 C 0.7257(5) 0.2657(3) 0.23597(17) 0.0221(8) Uani 1 1 d .
C32 C 0.6852(5) 0.1721(3) 0.24975(17) 0.0258(9) Uani 1 1 d .
H32A H 0.6385 0.1319 0.2202 0.031 Uiso 1 1 calc R
C33 C 0.7117(5) 0.1362(3) 0.30569(18) 0.0295(9) Uani 1 1 d .
H33A H 0.6812 0.0723 0.3137 0.035 Uiso 1 1 calc R
C34 C 0.7817(5) 0.1918(3) 0.35024(17) 0.0268(8) Uani 1 1 d .
C35 C 0.8282(5) 0.2837(3) 0.33613(18) 0.0309(10) Uani 1 1 d .
H35A H 0.8812 0.3224 0.3651 0.037 Uiso 1 1 calc R
C36 C 0.7990(5) 0.3206(3) 0.28068(18) 0.0298(9) Uani 1 1 d .
H36A H 0.8296 0.3846 0.2729 0.036 Uiso 1 1 calc R
C37 C 0.8031(6) 0.1551(3) 0.41202(18) 0.0364(11) Uani 1 1 d .
H37A H 0.9129 0.1703 0.4275 0.055 Uiso 1 1 calc R
H37B H 0.7873 0.0857 0.4123 0.055 Uiso 1 1 calc R
H37C H 0.7229 0.1854 0.4363 0.055 Uiso 1 1 calc R
C41 C 1.2785(5) 0.1737(4) 0.1856(2) 0.0373(12) Uani 1 1 d .
H41A H 1.3033 0.2037 0.2235 0.056 Uiso 1 1 calc R
H41B H 1.3038 0.2183 0.1544 0.056 Uiso 1 1 calc R
H41C H 1.3439 0.1157 0.1821 0.056 Uiso 1 1 calc R
C42 C 1.0650(5) 0.0857(4) 0.22788(19) 0.0381(11) Uani 1 1 d .
H42A H 1.1412 0.0319 0.2296 0.057 Uiso 1 1 calc R
H42B H 0.9540 0.0616 0.2212 0.057 Uiso 1 1 calc R
H42C H 1.0729 0.1208 0.2648 0.057 Uiso 1 1 calc R
C51 C 1.0788(6) 0.3785(3) 0.1728(2) 0.0437(13) Uani 1 1 d .
H51A H 1.1814 0.4141 0.1741 0.066 Uiso 1 1 calc R
H51B H 1.0790 0.3332 0.2053 0.066 Uiso 1 1 calc R
H51C H 0.9879 0.4231 0.1759 0.066 Uiso 1 1 calc R
C52 C 1.0708(6) 0.3935(4) 0.0694(2) 0.0497(14) Uani 1 1 d .
H52A H 0.9795 0.4382 0.0702 0.075 Uiso 1 1 calc R
H52B H 1.0663 0.3588 0.0323 0.075 Uiso 1 1 calc R
H52C H 1.1734 0.4288 0.0734 0.075 Uiso 1 1 calc R
C61 C 0.9158(5) -0.0142(3) 0.1102(2) 0.0336(10) Uani 1 1 d .
H61A H 0.8892 -0.0575 0.1419 0.050 Uiso 1 1 calc R
H61B H 1.0325 -0.0001 0.1126 0.050 Uiso 1 1 calc R
H61C H 0.8874 -0.0444 0.0726 0.050 Uiso 1 1 calc R
C62 C 0.6510(5) 0.0517(3) 0.11501(17) 0.0252(9) Uani 1 1 d .
H62A H 0.6212 0.0146 0.0800 0.038 Uiso 1 1 calc R
H62B H 0.5870 0.1107 0.1151 0.038 Uiso 1 1 calc R
H62C H 0.6290 0.0140 0.1497 0.038 Uiso 1 1 calc R

loop_
_atom_site_aniso_label
_atom_site_aniso_U_11
_atom_site_aniso_U_22
_atom_site_aniso_U_33
_atom_site_aniso_U_23
_atom_site_aniso_U_13
_atom_site_aniso_U_12
Ta 0.01765(7) 0.02346(8) 0.02265(8) -0.00036(8) 0.00188(5) -0.00027(8)
N4 0.0213(17) 0.037(2) 0.0268(18) -0.0029(16) 0.0020(14) -0.0011(15)
N5 0.0224(18) 0.032(2) 0.051(2) 0.0036(17) 0.0032(17) -0.0026(15)
N6 0.0214(16) 0.0231(17) 0.0201(16) -0.0016(13) 0.0016(13) -0.0003(14)
C1 0.021(2) 0.042(3) 0.029(2) 0.0021(19) 0.0031(17) -0.0012(18)
C2 0.032(2) 0.047(3) 0.030(2) -0.004(2) 0.0028(19) 0.002(2)
C11 0.0183(18) 0.0201(18) 0.0233(19) 0.0013(15) 0.0002(15) -0.0008(14)
C12 0.0224(19) 0.023(2) 0.0216(19) 0.0030(15) 0.0001(15) -0.0015(15)
C13 0.023(2) 0.036(3) 0.031(2) 0.0064(19) -0.0025(17) 0.0009(18)
C14 0.024(2) 0.028(2) 0.040(2) -0.0002(19) -0.0013(18) 0.0063(18)
C15 0.026(2) 0.032(2) 0.031(2) -0.0061(18) 0.0065(18) 0.0010(18)
C16 0.0156(17) 0.0224(19) 0.028(2) -0.0005(17) 0.0002(14) -0.0022(16)
C21 0.0193(18) 0.031(2) 0.0230(19) 0.0057(16) -0.0003(15) 0.0013(16)
C22 0.0208(18) 0.032(2) 0.0207(18) 0.0065(18) -0.0015(14) -0.0010(18)
C23 0.028(2) 0.036(3) 0.027(2) 0.0013(18) -0.0048(17) 0.0033(18)
C24 0.029(2) 0.048(3) 0.021(2) 0.0038(19) -0.0010(17) 0.008(2)
C25 0.035(2) 0.044(3) 0.027(2) 0.016(2) 0.0078(19) 0.003(2)
C26 0.034(2) 0.031(2) 0.032(2) 0.0079(19) -0.0003(19) 0.0022(19)
C27 0.056(3) 0.064(4) 0.023(2) 0.005(2) 0.004(2) 0.019(3)
C31 0.0195(19) 0.026(2) 0.0214(19) -0.0063(16) 0.0029(15) 0.0015(16)
C32 0.028(2) 0.027(2) 0.023(2) -0.0043(16) -0.0029(16) 0.0003(16)
C33 0.032(2) 0.027(2) 0.029(2) 0.0014(18) -0.0003(18) -0.0009(18)
C34 0.028(2) 0.033(2) 0.0196(18) -0.0040(18) 0.0020(15) 0.0082(19)
C35 0.032(2) 0.036(3) 0.024(2) -0.0076(18) -0.0034(17) -0.0041(19)
C36 0.034(2) 0.030(2) 0.024(2) -0.0027(17) -0.0006(17) -0.0052(18)
C37 0.045(3) 0.041(3) 0.022(2) -0.0007(19) 0.001(2) 0.007(2)
C41 0.019(2) 0.061(3) 0.032(2) -0.014(2) -0.0001(17) 0.000(2)
C42 0.026(2) 0.057(3) 0.031(2) 0.006(2) 0.0002(18) 0.004(2)
C51 0.034(3) 0.032(3) 0.066(4) -0.013(2) 0.015(2) -0.004(2)
C52 0.038(3) 0.041(3) 0.069(4) 0.019(3) -0.009(3) -0.008(2)
C61 0.026(2) 0.031(2) 0.044(3) -0.009(2) 0.005(2) 0.0041(18)
C62 0.026(2) 0.026(2) 0.023(2) 0.0005(16) 0.0001(16) -0.0023(17)

loop_
_atom_type_symbol
_atom_type_description
_atom_type_scat_dispersion_real
_atom_type_scat_dispersion_imag
_atom_type_scat_source
C C 0.0033 0.0016 'International Tables Vol C Tables 4.2.6.8 and 6.1.1.4'
H H 0.0000 0.0000 'International Tables Vol C Tables 4.2.6.8 and 6.1.1.4'
N N 0.0061 0.0033 'International Tables Vol C Tables 4.2.6.8 and 6.1.1.4'
Ta Ta -0.7052 6.5227 'International Tables Vol C Tables 4.2.6.8 and 6.1.1.4'

loop_
_geom_angle_atom_site_label_1
_geom_angle_atom_site_label_2
_geom_angle_atom_site_label_3
_geom_angle
N4 Ta N5 93.23(15)
N4 Ta N6 93.25(14)
N5 Ta N6 169.72(14)
N4 Ta C1 109.12(15)
N5 Ta C1 91.74(17)
N6 Ta C1 93.66(15)
N4 Ta C11 125.97(14)
N5 Ta C11 83.11(14)
N6 Ta C11 86.63(13)
C1 Ta C11 124.83(15)
C42 N4 C41 109.9(3)
C42 N4 Ta 128.1(3)
C41 N4 Ta 122.0(3)
C52 N5 C51 108.8(4)
C52 N5 Ta 128.3(3)
C51 N5 Ta 119.5(3)
C62 N6 C61 108.3(3)
C62 N6 Ta 137.3(3)
C61 N6 Ta 114.2(2)
C2 C1 Ta 116.5(3)
C16 C11 C12 116.0(3)
C16 C11 Ta 122.9(3)
C12 C11 Ta 118.1(3)
C13 C12 C11 121.4(4)
C13 C12 C21 117.4(3)
C11 C12 C21 121.2(3)
C14 C13 C12 120.8(4)
C15 C14 C13 119.3(4)
C14 C15 C16 121.6(4)
C15 C16 C11 120.9(4)
C15 C16 C31 115.6(3)
C11 C16 C31 123.5(3)
C22 C21 C26 117.8(4)
C22 C21 C12 121.1(3)
C26 C21 C12 121.0(4)
C21 C22 C23 121.2(4)
C22 C23 C24 120.8(4)
C25 C24 C23 117.5(4)
C25 C24 C27 122.2(4)
C23 C24 C27 120.3(5)
C24 C25 C26 122.0(4)
C25 C26 C21 120.8(4)
C32 C31 C36 116.8(4)
C32 C31 C16 121.9(3)
C36 C31 C16 121.0(4)
C33 C32 C31 121.5(4)
C32 C33 C34 121.5(4)
C35 C34 C33 117.2(4)
C35 C34 C37 120.9(4)
C33 C34 C37 121.9(4)
C34 C35 C36 121.5(4)
C35 C36 C31 121.5(4)

loop_
_geom_bond_atom_site_label_1
_geom_bond_atom_site_label_2
_geom_bond_distance
Ta N4 1.965(3)
Ta N5 2.017(4)
Ta N6 2.019(3)
Ta C1 2.196(4)
Ta C11 2.240(4)
N4 C42 1.446(6)
N4 C41 1.471(5)
N5 C52 1.454(6)
N5 C51 1.476(6)
N6 C62 1.455(5)
N6 C61 1.474(5)
C1 C2 1.523(6)
C11 C16 1.421(5)
C11 C12 1.425(5)
C12 C13 1.401(6)
C12 C21 1.499(5)
C13 C14 1.379(6)
C14 C15 1.372(6)
C15 C16 1.400(5)
C16 C31 1.495(5)
C21 C22 1.389(6)
C21 C26 1.401(6)
C22 C23 1.397(6)
C23 C24 1.409(6)
C24 C25 1.378(7)
C24 C27 1.511(6)
C25 C26 1.389(6)
C31 C32 1.392(6)
C31 C36 1.398(5)
C32 C33 1.388(6)
C33 C34 1.390(6)
C34 C35 1.386(6)
C34 C37 1.512(6)
C35 C36 1.386(6)
